data_4128163
loop_
_publ_author_name
'Zhu, Min'
'Zheng, Chao'
'Zhang, Xiao'
'You, Shu-Li'

_publ_section_title
;
 Synthesis of Cyclobutane-Fused Angular Tetracyclic Spiroindolines via
 Visible-Light-Promoted Intramolecular Dearomatization of Indole
 Derivatives.
;
_journal_issue 6
_journal_name_full 'Journal of the American Chemical Society'
_journal_page_first 2636
_journal_page_last 2644
_journal_paper_doi 10.1021/jacs.8b12965
_journal_volume 141
_journal_year 2019
_chemical_formula_sum 'C25 H22 F3 N O5'
_chemical_formula_weight 473.43
_space_group_crystal_system monoclinic
_space_group_IT_number 14
_space_group_name_Hall '-P 2ybc'
_space_group_name_H-M_alt 'P 1 21/c 1'
_symmetry_space_group_name_Hall '-P 2ybc'
_symmetry_space_group_name_H-M 'P 1 21/c 1'
_atom_sites_solution_hydrogens geom
_audit_creation_method SHELXL-2013
_cell_angle_alpha 90
_cell_angle_beta 103.2580(10)
_cell_angle_gamma 90
_cell_formula_units_Z 4
_cell_length_a 9.5048(3)
_cell_length_b 19.9335(6)
_cell_length_c 12.2973(4)
_cell_measurement_reflns_used 4798
_cell_measurement_temperature 296(2)
_cell_measurement_theta_max 54.720
_cell_measurement_theta_min 6.008
_cell_volume 2267.80(12)
_computing_cell_refinement 'Bruker SAINT'
_computing_data_collection 'Bruker APEX2'
_computing_data_reduction 'Bruker SAINT'
_computing_molecular_graphics 'Bruker SHELXTL'
_computing_publication_material 'Bruker SHELXTL'
_computing_structure_refinement 'SHELXL-2013 (Sheldrick, 2013)'
_computing_structure_solution 'SHELXS-97 (Sheldrick 2008)'
_diffrn_ambient_temperature 296(2)
_diffrn_measured_fraction_theta_full 0.990
_diffrn_measured_fraction_theta_max 0.990
_diffrn_measurement_device_type 'Bruker APEX-II CCD'
_diffrn_measurement_method '\f and \w scans'
_diffrn_radiation_type MoK\a
_diffrn_radiation_wavelength 0.71073
_diffrn_reflns_av_R_equivalents 0.0279
_diffrn_reflns_av_unetI/netI 0.0314
_diffrn_reflns_Laue_measured_fraction_full 0.990
_diffrn_reflns_Laue_measured_fraction_max 0.990
_diffrn_reflns_limit_h_max 11
_diffrn_reflns_limit_h_min -10
_diffrn_reflns_limit_k_max 24
_diffrn_reflns_limit_k_min -24
_diffrn_reflns_limit_l_max 13
_diffrn_reflns_limit_l_min -15
_diffrn_reflns_number 12493
_diffrn_reflns_point_group_measured_fraction_full 0.990
_diffrn_reflns_point_group_measured_fraction_max 0.990
_diffrn_reflns_theta_full 25.242
_diffrn_reflns_theta_max 25.998
_diffrn_reflns_theta_min 3.004
_exptl_absorpt_coefficient_mu 0.113
_exptl_absorpt_correction_T_max 0.7456
_exptl_absorpt_correction_T_min 0.6560
_exptl_absorpt_correction_type multi-scan
_exptl_absorpt_process_details sadabs
_exptl_crystal_colour colorless
_exptl_crystal_density_diffrn 1.387
_exptl_crystal_description prismatic
_exptl_crystal_F_000 984
_exptl_crystal_size_max 0.200
_exptl_crystal_size_mid 0.170
_exptl_crystal_size_min 0.120
_refine_diff_density_max 0.518
_refine_diff_density_min -0.315
_refine_diff_density_rms 0.036
_refine_ls_extinction_coef 0.015(4)
_refine_ls_extinction_expression Fc^*^=kFc[1+0.001xFc^2^\l^3^/sin(2\q)]^-1/4^
_refine_ls_extinction_method SHELXL
_refine_ls_goodness_of_fit_ref 1.060
_refine_ls_hydrogen_treatment constr
_refine_ls_matrix_type full
_refine_ls_number_parameters 310
_refine_ls_number_reflns 4408
_refine_ls_number_restraints 0
_refine_ls_restrained_S_all 1.060
_refine_ls_R_factor_all 0.0734
_refine_ls_R_factor_gt 0.0547
_refine_ls_shift/su_max 0.002
_refine_ls_shift/su_mean 0.000
_refine_ls_structure_factor_coef Fsqd
_refine_ls_weighting_details 'w=1/[\s^2^(Fo^2^)+(0.0586P)^2^+1.0326P] where P=(Fo^2^+2Fc^2^)/3'
_refine_ls_weighting_scheme calc
_refine_ls_wR_factor_gt 0.1332
_refine_ls_wR_factor_ref 0.1489
_reflns_Friedel_coverage 0.000
_reflns_number_gt 3352
_reflns_number_total 4408
_reflns_threshold_expression 'I > 2\s(I)'
_cod_data_source_file ja8b12965_si_002.cif
_cod_data_source_block mo_d8v18678_0m
_cod_database_code 4128163
_shelx_space_group_comment
; 
The symmetry employed for this shelxl refinement is uniquely defined 
by the following loop, which should always be used as a source of 
symmetry information in preference to the above space-group names. 
They are only intended as comments. 
;
_shelx_estimated_absorpt_t_min 0.978
_shelx_estimated_absorpt_t_max 0.987
_shelxl_version_number 2013-4

loop_
_space_group_symop_operation_xyz
'x, y, z'
'-x, y+1/2, -z+1/2'
'-x, -y, -z'
'x, -y-1/2, z-1/2'

loop_
_atom_site_label
_atom_site_type_symbol
_atom_site_fract_x
_atom_site_fract_y
_atom_site_fract_z
_atom_site_U_iso_or_equiv
_atom_site_adp_type
_atom_site_occupancy
_atom_site_site_symmetry_order
_atom_site_calc_flag
_atom_site_refinement_flags_posn
_atom_site_refinement_flags_adp
F1 F -0.01203(18) 0.74226(10) 0.57306(15) 0.0961(6) Uani 1 1 d . .
F2 F -0.1382(2) 0.66804(12) 0.4773(2) 0.1210(8) Uani 1 1 d . .
F3 F -0.1002(2) 0.75915(13) 0.40260(19) 0.1264(9) Uani 1 1 d . .
O1 O 0.0660(2) 0.67659(10) 0.33434(13) 0.0733(5) Uani 1 1 d . .
O2 O 0.7100(2) 0.58241(12) 0.94335(16) 0.0829(6) Uani 1 1 d . .
O3 O 0.6235(2) 0.64554(12) 1.06231(15) 0.0902(7) Uani 1 1 d . .
O4 O 0.2996(2) 0.69488(8) 0.95511(14) 0.0648(5) Uani 1 1 d . .
O5 O 0.3295(2) 0.58384(8) 0.96763(15) 0.0643(5) Uani 1 1 d . .
N1 N 0.20564(17) 0.65994(8) 0.50885(13) 0.0407(4) Uani 1 1 d . .
C1 C 0.3257(2) 0.63185(10) 0.47280(17) 0.0431(5) Uani 1 1 d . .
C2 C 0.3381(3) 0.61762(12) 0.36504(19) 0.0563(6) Uani 1 1 d . .
H2 H 0.2620 0.6257 0.3039 0.068 Uiso 1 1 calc R U
C3 C 0.4675(3) 0.59094(14) 0.3513(2) 0.0683(7) Uani 1 1 d . .
H3 H 0.4782 0.5810 0.2798 0.082 Uiso 1 1 calc R U
C4 C 0.5797(3) 0.57898(13) 0.4407(3) 0.0705(8) Uani 1 1 d . .
H4 H 0.6655 0.5611 0.4293 0.085 Uiso 1 1 calc R U
C5 C 0.5670(3) 0.59326(12) 0.5490(2) 0.0595(6) Uani 1 1 d . .
H5 H 0.6437 0.5853 0.6098 0.071 Uiso 1 1 calc R U
C6 C 0.4386(2) 0.61949(10) 0.56470(18) 0.0446(5) Uani 1 1 d . .
C7 C 0.3993(2) 0.64054(10) 0.67066(16) 0.0401(5) Uani 1 1 d . .
C8 C 0.4519(2) 0.59603(11) 0.77306(17) 0.0456(5) Uani 1 1 d . .
H8A H 0.5385 0.5720 0.7668 0.055 Uiso 1 1 calc R U
H8B H 0.3782 0.5634 0.7789 0.055 Uiso 1 1 calc R U
C9 C 0.4846(2) 0.64184(11) 0.87745(17) 0.0466(5) Uani 1 1 d . .
C10 C 0.5194(2) 0.71097(11) 0.83223(18) 0.0529(6) Uani 1 1 d . .
H10A H 0.4904 0.7469 0.8755 0.063 Uiso 1 1 calc R U
H10B H 0.6222 0.7150 0.8364 0.063 Uiso 1 1 calc R U
C11 C 0.4345(2) 0.71442(10) 0.71117(17) 0.0458(5) Uani 1 1 d . .
H11 H 0.4845 0.7398 0.6631 0.055 Uiso 1 1 calc R U
C12 C 0.2720(2) 0.72976(10) 0.68810(17) 0.0453(5) Uani 1 1 d . .
H12A H 0.2427 0.7665 0.6361 0.054 Uiso 1 1 calc R U
H12B H 0.2371 0.7367 0.7555 0.054 Uiso 1 1 calc R U
C13 C 0.2339(2) 0.65979(10) 0.63485(15) 0.0380(4) Uani 1 1 d . .
C14 C 0.1277(2) 0.61380(10) 0.67169(16) 0.0421(5) Uani 1 1 d . .
C15 C 0.0448(2) 0.63327(14) 0.74508(19) 0.0584(6) Uani 1 1 d . .
H15 H 0.0528 0.6767 0.7734 0.070 Uiso 1 1 calc R U
C16 C -0.0502(3) 0.58862(19) 0.7768(2) 0.0781(9) Uani 1 1 d . .
H16 H -0.1058 0.6024 0.8258 0.094 Uiso 1 1 calc R U
C17 C -0.0626(3) 0.52477(18) 0.7367(3) 0.0820(9) Uani 1 1 d . .
H17 H -0.1265 0.4951 0.7584 0.098 Uiso 1 1 calc R U
C18 C 0.0192(3) 0.50402(14) 0.6642(2) 0.0713(8) Uani 1 1 d . .
H18 H 0.0114 0.4602 0.6374 0.086 Uiso 1 1 calc R U
C19 C 0.1133(3) 0.54851(11) 0.63126(19) 0.0540(6) Uani 1 1 d . .
H19 H 0.1676 0.5345 0.5814 0.065 Uiso 1 1 calc R U
C20 C 0.0861(2) 0.68163(11) 0.43525(18) 0.0488(5) Uani 1 1 d . .
C21 C -0.0394(3) 0.71384(14) 0.4752(2) 0.0598(6) Uani 1 1 d . .
C22 C 0.6184(3) 0.61816(13) 0.9628(2) 0.0590(6) Uani 1 1 d . .
C23 C 0.7493(4) 0.6297(3) 1.1506(3) 0.1224(15) Uani 1 1 d . .
H23A H 0.8352 0.6440 1.1287 0.184 Uiso 1 1 calc R U
H23B H 0.7534 0.5822 1.1636 0.184 Uiso 1 1 calc R U
H23C H 0.7423 0.6526 1.2179 0.184 Uiso 1 1 calc R U
C24 C 0.3604(2) 0.64510(11) 0.93653(17) 0.0487(5) Uani 1 1 d . .
C25 C 0.2201(4) 0.57940(15) 1.0320(2) 0.0797(8) Uani 1 1 d . .
H25A H 0.1347 0.6027 0.9936 0.120 Uiso 1 1 calc R U
H25B H 0.2558 0.5994 1.1041 0.120 Uiso 1 1 calc R U
H25C H 0.1971 0.5331 1.0410 0.120 Uiso 1 1 calc R U

loop_
_atom_site_aniso_label
_atom_site_aniso_U_11
_atom_site_aniso_U_22
_atom_site_aniso_U_33
_atom_site_aniso_U_23
_atom_site_aniso_U_13
_atom_site_aniso_U_12
F1 0.0729(11) 0.1210(15) 0.0874(12) -0.0205(11) 0.0042(9) 0.0426(10)
F2 0.0711(12) 0.1404(18) 0.164(2) -0.0207(15) 0.0521(13) -0.0372(12)
F3 0.1022(14) 0.160(2) 0.1217(16) 0.0740(15) 0.0354(12) 0.0711(14)
O1 0.0710(11) 0.0999(14) 0.0428(9) 0.0075(9) 0.0002(8) -0.0020(10)
O2 0.0610(11) 0.1133(16) 0.0718(12) 0.0181(11) 0.0098(9) 0.0279(11)
O3 0.0759(13) 0.1315(18) 0.0499(11) -0.0078(11) -0.0132(9) 0.0191(12)
O4 0.0836(12) 0.0572(10) 0.0579(10) -0.0045(8) 0.0250(9) 0.0122(9)
O5 0.0791(12) 0.0548(10) 0.0672(11) 0.0070(8) 0.0338(9) 0.0035(8)
N1 0.0421(9) 0.0428(9) 0.0371(9) 0.0014(7) 0.0091(7) -0.0015(7)
C1 0.0489(11) 0.0399(10) 0.0435(11) -0.0006(8) 0.0169(9) -0.0059(9)
C2 0.0700(15) 0.0563(13) 0.0466(12) -0.0051(10) 0.0212(11) -0.0079(11)
C3 0.0830(19) 0.0696(16) 0.0624(16) -0.0141(13) 0.0375(15) -0.0071(14)
C4 0.0683(17) 0.0671(16) 0.090(2) -0.0127(14) 0.0474(16) 0.0022(13)
C5 0.0480(13) 0.0621(14) 0.0726(16) -0.0015(12) 0.0225(12) 0.0046(11)
C6 0.0447(11) 0.0434(11) 0.0493(12) -0.0017(9) 0.0181(9) -0.0023(9)
C7 0.0380(10) 0.0406(10) 0.0417(10) 0.0004(8) 0.0091(8) 0.0007(8)
C8 0.0462(11) 0.0438(11) 0.0461(11) 0.0017(9) 0.0089(9) 0.0053(9)
C9 0.0446(11) 0.0493(12) 0.0428(11) 0.0018(9) 0.0035(9) 0.0018(9)
C10 0.0512(12) 0.0517(13) 0.0516(12) -0.0005(10) 0.0033(10) -0.0084(10)
C11 0.0500(12) 0.0424(11) 0.0440(11) 0.0016(9) 0.0084(9) -0.0075(9)
C12 0.0530(12) 0.0386(11) 0.0433(11) -0.0011(8) 0.0090(9) 0.0027(9)
C13 0.0396(10) 0.0393(10) 0.0357(10) 0.0008(8) 0.0098(8) 0.0030(8)
C14 0.0372(10) 0.0490(12) 0.0397(10) 0.0028(9) 0.0083(8) 0.0007(9)
C15 0.0481(13) 0.0781(16) 0.0528(13) -0.0093(12) 0.0197(10) -0.0072(12)
C16 0.0573(15) 0.122(3) 0.0611(16) -0.0061(16) 0.0264(13) -0.0240(16)
C17 0.0685(17) 0.108(2) 0.0702(18) 0.0145(17) 0.0177(14) -0.0383(17)
C18 0.0775(18) 0.0617(16) 0.0712(17) 0.0069(13) 0.0099(15) -0.0230(14)
C19 0.0566(13) 0.0490(12) 0.0580(13) 0.0023(10) 0.0165(11) -0.0044(10)
C20 0.0481(12) 0.0504(12) 0.0448(12) 0.0068(9) 0.0040(9) -0.0083(10)
C21 0.0458(12) 0.0722(16) 0.0574(14) 0.0142(12) 0.0034(10) 0.0010(12)
C22 0.0502(13) 0.0726(16) 0.0515(14) 0.0112(12) 0.0058(11) 0.0020(12)
C23 0.087(2) 0.199(5) 0.0605(19) 0.013(2) -0.0245(17) 0.012(3)
C24 0.0546(13) 0.0511(13) 0.0374(10) -0.0013(9) 0.0044(9) 0.0020(10)
C25 0.099(2) 0.0804(19) 0.0729(18) 0.0061(15) 0.0471(17) -0.0031(16)

loop_
_atom_type_symbol
_atom_type_description
_atom_type_scat_dispersion_real
_atom_type_scat_dispersion_imag
_atom_type_scat_source
C C 0.0033 0.0016 'International Tables Vol C Tables 4.2.6.8 and 6.1.1.4'
H H 0.0000 0.0000 'International Tables Vol C Tables 4.2.6.8 and 6.1.1.4'
F F 0.0171 0.0103 'International Tables Vol C Tables 4.2.6.8 and 6.1.1.4'
N N 0.0061 0.0033 'International Tables Vol C Tables 4.2.6.8 and 6.1.1.4'
O O 0.0106 0.0060 'International Tables Vol C Tables 4.2.6.8 and 6.1.1.4'

loop_
_geom_angle_atom_site_label_1
_geom_angle_atom_site_label_2
_geom_angle_atom_site_label_3
_geom_angle
C22 O3 C23 116.7(3)
C24 O5 C25 116.5(2)
C20 N1 C1 121.75(17)
C20 N1 C13 127.74(17)
C1 N1 C13 110.51(15)
C2 C1 C6 121.5(2)
C2 C1 N1 128.7(2)
C6 C1 N1 109.83(17)
C3 C2 C1 117.8(2)
C3 C2 H2 121.1
C1 C2 H2 121.1
C4 C3 C2 121.3(2)
C4 C3 H3 119.3
C2 C3 H3 119.3
C3 C4 C5 120.7(2)
C3 C4 H4 119.6
C5 C4 H4 119.6
C6 C5 C4 118.9(2)
C6 C5 H5 120.5
C4 C5 H5 120.5
C5 C6 C1 119.7(2)
C5 C6 C7 129.3(2)
C1 C6 C7 111.01(17)
C6 C7 C8 117.07(17)
C6 C7 C11 117.59(17)
C8 C7 C11 106.16(16)
C6 C7 C13 104.87(16)
C8 C7 C13 119.19(16)
C11 C7 C13 89.25(15)
C7 C8 C9 107.84(17)
C7 C8 H8A 110.1
C9 C8 H8A 110.1
C7 C8 H8B 110.1
C9 C8 H8B 110.1
H8A C8 H8B 108.5
C24 C9 C22 107.44(18)
C24 C9 C8 113.03(17)
C22 C9 C8 111.41(19)
C24 C9 C10 112.70(18)
C22 C9 C10 107.99(18)
C8 C9 C10 104.22(17)
C11 C10 C9 106.38(17)
C11 C10 H10A 110.5
C9 C10 H10A 110.5
C11 C10 H10B 110.5
C9 C10 H10B 110.5
H10A C10 H10B 108.6
C10 C11 C12 118.30(19)
C10 C11 C7 107.16(16)
C12 C11 C7 89.76(15)
C10 C11 H11 113.1
C12 C11 H11 113.1
C7 C11 H11 113.1
C11 C12 C13 91.52(15)
C11 C12 H12A 113.4
C13 C12 H12A 113.4
C11 C12 H12B 113.4
C13 C12 H12B 113.4
H12A C12 H12B 110.7
C14 C13 N1 109.60(15)
C14 C13 C12 121.90(17)
N1 C13 C12 113.67(16)
C14 C13 C7 117.42(16)
N1 C13 C7 102.59(14)
C12 C13 C7 88.83(14)
C15 C14 C19 118.2(2)
C15 C14 C13 123.11(19)
C19 C14 C13 118.68(18)
C14 C15 C16 120.6(3)
C14 C15 H15 119.7
C16 C15 H15 119.7
C17 C16 C15 120.5(3)
C17 C16 H16 119.8
C15 C16 H16 119.8
C16 C17 C18 120.1(2)
C16 C17 H17 119.9
C18 C17 H17 119.9
C17 C18 C19 119.8(3)
C17 C18 H18 120.1
C19 C18 H18 120.1
C18 C19 C14 120.9(2)
C18 C19 H19 119.6
C14 C19 H19 119.6
O1 C20 N1 124.7(2)
O1 C20 C21 114.2(2)
N1 C20 C21 121.09(19)
F1 C21 F3 107.1(2)
F1 C21 F2 106.1(2)
F3 C21 F2 106.7(2)
F1 C21 C20 118.28(19)
F3 C21 C20 108.9(2)
F2 C21 C20 109.1(2)
O2 C22 O3 123.8(2)
O2 C22 C9 125.3(2)
O3 C22 C9 110.8(2)
O3 C23 H23A 109.5
O3 C23 H23B 109.5
H23A C23 H23B 109.5
O3 C23 H23C 109.5
H23A C23 H23C 109.5
H23B C23 H23C 109.5
O4 C24 O5 123.9(2)
O4 C24 C9 126.0(2)
O5 C24 C9 110.10(19)
O5 C25 H25A 109.5
O5 C25 H25B 109.5
H25A C25 H25B 109.5
O5 C25 H25C 109.5
H25A C25 H25C 109.5
H25B C25 H25C 109.5

loop_
_geom_bond_atom_site_label_1
_geom_bond_atom_site_label_2
_geom_bond_distance
F1 C21 1.301(3)
F2 C21 1.314(3)
F3 C21 1.308(3)
O1 C20 1.216(3)
O2 C22 1.191(3)
O3 C22 1.330(3)
O3 C23 1.453(3)
O4 C24 1.196(3)
O5 C24 1.332(3)
O5 C25 1.447(3)
N1 C20 1.351(3)
N1 C1 1.430(3)
N1 C13 1.511(2)
C1 C2 1.386(3)
C1 C6 1.390(3)
C2 C3 1.385(4)
C2 H2 0.9300
C3 C4 1.366(4)
C3 H3 0.9300
C4 C5 1.394(4)
C4 H4 0.9300
C5 C6 1.381(3)
C5 H5 0.9300
C6 C7 1.495(3)
C7 C8 1.528(3)
C7 C11 1.566(3)
C7 C13 1.580(3)
C8 C9 1.548(3)
C8 H8A 0.9700
C8 H8B 0.9700
C9 C24 1.523(3)
C9 C22 1.527(3)
C9 C10 1.550(3)
C10 C11 1.523(3)
C10 H10A 0.9700
C10 H10B 0.9700
C11 C12 1.536(3)
C11 H11 0.9800
C12 C13 1.548(3)
C12 H12A 0.9700
C12 H12B 0.9700
C13 C14 1.508(3)
C14 C15 1.383(3)
C14 C19 1.389(3)
C15 C16 1.386(4)
C15 H15 0.9300
C16 C17 1.360(5)
C16 H16 0.9300
C17 C18 1.374(4)
C17 H17 0.9300
C18 C19 1.384(3)
C18 H18 0.9300
C19 H19 0.9300
C20 C21 1.532(3)
C23 H23A 0.9600
C23 H23B 0.9600
C23 H23C 0.9600
C25 H25A 0.9600
C25 H25B 0.9600
C25 H25C 0.9600

loop_
_geom_torsion_atom_site_label_1
_geom_torsion_atom_site_label_2
_geom_torsion_atom_site_label_3
_geom_torsion_atom_site_label_4
_geom_torsion
C20 N1 C1 C2 -5.2(3)
C13 N1 C1 C2 173.9(2)
C20 N1 C1 C6 174.56(18)
C13 N1 C1 C6 -6.3(2)
C6 C1 C2 C3 -0.5(3)
N1 C1 C2 C3 179.3(2)
C1 C2 C3 C4 -0.1(4)
C2 C3 C4 C5 0.1(4)
C3 C4 C5 C6 0.3(4)
C4 C5 C6 C1 -0.8(3)
C4 C5 C6 C7 -178.2(2)
C2 C1 C6 C5 0.9(3)
N1 C1 C6 C5 -178.91(19)
C2 C1 C6 C7 178.75(19)
N1 C1 C6 C7 -1.0(2)
C5 C6 C7 C8 -40.3(3)
C1 C6 C7 C8 142.07(18)
C5 C6 C7 C11 88.0(3)
C1 C6 C7 C11 -89.6(2)
C5 C6 C7 C13 -174.9(2)
C1 C6 C7 C13 7.5(2)
C6 C7 C8 C9 146.44(18)
C11 C7 C8 C9 12.8(2)
C13 C7 C8 C9 -85.6(2)
C7 C8 C9 C24 96.9(2)
C7 C8 C9 C22 -142.00(19)
C7 C8 C9 C10 -25.8(2)
C24 C9 C10 C11 -93.9(2)
C22 C9 C10 C11 147.54(19)
C8 C9 C10 C11 29.0(2)
C9 C10 C11 C12 77.8(2)
C9 C10 C11 C7 -21.5(2)
C6 C7 C11 C10 -127.90(19)
C8 C7 C11 C10 5.4(2)
C13 C7 C11 C10 125.68(17)
C6 C7 C11 C12 112.44(19)
C8 C7 C11 C12 -114.24(17)
C13 C7 C11 C12 6.02(15)
C10 C11 C12 C13 -115.59(19)
C7 C11 C12 C13 -6.15(15)
C20 N1 C13 C14 63.9(2)
C1 N1 C13 C14 -115.11(17)
C20 N1 C13 C12 -76.3(2)
C1 N1 C13 C12 104.67(18)
C20 N1 C13 C7 -170.60(18)
C1 N1 C13 C7 10.37(19)
C11 C12 C13 C14 128.09(18)
C11 C12 C13 N1 -97.14(17)
C11 C12 C13 C7 6.09(15)
C6 C7 C13 C14 109.82(18)
C8 C7 C13 C14 -23.6(3)
C11 C7 C13 C14 -131.77(17)
C6 C7 C13 N1 -10.38(19)
C8 C7 C13 N1 -143.82(17)
C11 C7 C13 N1 108.03(15)
C6 C7 C13 C12 -124.38(16)
C8 C7 C13 C12 102.17(19)
C11 C7 C13 C12 -5.98(15)
N1 C13 C14 C15 -128.5(2)
C12 C13 C14 C15 7.8(3)
C7 C13 C14 C15 115.0(2)
N1 C13 C14 C19 52.2(2)
C12 C13 C14 C19 -171.41(19)
C7 C13 C14 C19 -64.2(2)
C19 C14 C15 C16 -0.2(3)
C13 C14 C15 C16 -179.4(2)
C14 C15 C16 C17 0.4(4)
C15 C16 C17 C18 0.0(5)
C16 C17 C18 C19 -0.6(4)
C17 C18 C19 C14 0.9(4)
C15 C14 C19 C18 -0.4(3)
C13 C14 C19 C18 178.8(2)
C1 N1 C20 O1 3.8(3)
C13 N1 C20 O1 -175.2(2)
C1 N1 C20 C21 -177.84(18)
C13 N1 C20 C21 3.2(3)
O1 C20 C21 F1 -156.6(2)
N1 C20 C21 F1 24.9(3)
O1 C20 C21 F3 -34.0(3)
N1 C20 C21 F3 147.4(2)
O1 C20 C21 F2 82.1(3)
N1 C20 C21 F2 -96.4(3)
C23 O3 C22 O2 -0.2(4)
C23 O3 C22 C9 -177.2(3)
C24 C9 C22 O2 144.1(3)
C8 C9 C22 O2 19.8(3)
C10 C9 C22 O2 -94.1(3)
C24 C9 C22 O3 -38.9(3)
C8 C9 C22 O3 -163.2(2)
C10 C9 C22 O3 82.9(3)
C25 O5 C24 O4 -2.9(3)
C25 O5 C24 C9 175.8(2)
C22 C9 C24 O4 113.8(2)
C8 C9 C24 O4 -122.9(2)
C10 C9 C24 O4 -5.0(3)
C22 C9 C24 O5 -64.9(2)
C8 C9 C24 O5 58.4(2)
C10 C9 C24 O5 176.27(17)
